data_4334063
loop_
_publ_author_name
'Bastien Boff'
'Christian Gaiddon'
'Michel Pfeffer'

_publ_section_title
;
 Cancer Cell Cytotoxicity of Cyclometalated Compounds Obtained with
 Osmium(II) Complexes
;
_journal_name_full 'Inorganic Chemistry'
_journal_page_first 2705
_journal_page_last 2715
_journal_paper_doi 10.1021/ic302779q
_journal_volume 52
_journal_year 2013
_chemical_formula_moiety 'C17 H18 N3 Os, F6 P'
_chemical_formula_sum 'C17 H18 F6 N3 Os P'
_chemical_formula_weight 599.51
_chemical_name_systematic
;
 ?
;
_space_group_IT_number 33
_symmetry_cell_setting orthorhombic
_symmetry_space_group_name_Hall 'P 2c -2n'
_symmetry_space_group_name_H-M 'P n a 21'
_atom_sites_solution_hydrogens geom
_atom_sites_solution_primary direct
_atom_sites_solution_secondary difmap
_audit_creation_method SHELXL-97
_cell_angle_alpha 90.00
_cell_angle_beta 90.00
_cell_angle_gamma 90.00
_cell_formula_units_Z 4
_cell_length_a 11.7105(2)
_cell_length_b 9.8464(2)
_cell_length_c 16.3400(4)
_cell_measurement_reflns_used 9290
_cell_measurement_temperature 173(2)
_cell_measurement_theta_max 27.485
_cell_measurement_theta_min 0.998
_cell_volume 1884.10(7)
_computing_cell_refinement 'Denzo (Nonius B.V., 1998)'
_computing_data_collection 'Collect (Nonius B.V., 1998)'
_computing_data_reduction 'Denzo (Nonius B.V., 1998)'
_computing_molecular_graphics 'PLATON 98 (Spek, 1998)'
_computing_publication_material 'SHELXL-97 (Sheldrick, 1997)'
_computing_structure_refinement 'SHELXL-97 (Sheldrick, 1997)'
_computing_structure_solution 'SHELXS-97 (Sheldrick, 1997)'
_diffrn_ambient_temperature 173(2)
_diffrn_measured_fraction_theta_full 1.000
_diffrn_measured_fraction_theta_max 1.000
_diffrn_measurement_device_type KappaCCD
_diffrn_measurement_method 'phi and omega scans'
_diffrn_radiation_monochromator graphite
_diffrn_radiation_source ' sealed tube'
_diffrn_radiation_type MoK\a
_diffrn_radiation_wavelength 0.71073
_diffrn_reflns_av_R_equivalents 0.0438
_diffrn_reflns_av_sigmaI/netI 0.0316
_diffrn_reflns_limit_h_max 15
_diffrn_reflns_limit_h_min -15
_diffrn_reflns_limit_k_max 12
_diffrn_reflns_limit_k_min -11
_diffrn_reflns_limit_l_max 21
_diffrn_reflns_limit_l_min -18
_diffrn_reflns_number 15483
_diffrn_reflns_theta_full 27.48
_diffrn_reflns_theta_max 27.48
_diffrn_reflns_theta_min 2.41
_exptl_absorpt_coefficient_mu 6.918
_exptl_absorpt_correction_T_max 0.62238
_exptl_absorpt_correction_T_min 0.48010
_exptl_absorpt_correction_type multi-scan
_exptl_absorpt_process_details 'MULscanABS in PLATON (Spek, 2003)'
_exptl_crystal_colour yellow
_exptl_crystal_density_diffrn 2.114
_exptl_crystal_description prism
_exptl_crystal_F_000 1144
_exptl_crystal_size_max 0.20
_exptl_crystal_size_mid 0.10
_exptl_crystal_size_min 0.05
_refine_diff_density_max 1.084
_refine_diff_density_min -1.060
_refine_diff_density_rms 0.150
_refine_ls_abs_structure_details 'Flack H D (1983), Acta Cryst. A39, 876-881'
_refine_ls_abs_structure_Flack 0.91(2)
_refine_ls_extinction_coef 0.0023(3)
_refine_ls_extinction_expression Fc^*^=kFc[1+0.001xFc^2^\l^3^/sin(2\q)]^-1/4^
_refine_ls_extinction_method SHELXL
_refine_ls_goodness_of_fit_ref 1.044
_refine_ls_hydrogen_treatment mixed
_refine_ls_matrix_type full
_refine_ls_number_parameters 235
_refine_ls_number_reflns 3834
_refine_ls_number_restraints 3
_refine_ls_restrained_S_all 1.044
_refine_ls_R_factor_all 0.0470
_refine_ls_R_factor_gt 0.0430
_refine_ls_shift/su_max 0.001
_refine_ls_shift/su_mean 0.000
_refine_ls_structure_factor_coef Fsqd
_refine_ls_weighting_details 'calc w=1/[\s^2^(Fo^2^)+(0.0846P)^2^+13.5735P] where P=(Fo^2^+2Fc^2^)/3'
_refine_ls_weighting_scheme calc
_refine_ls_wR_factor_gt 0.1248
_refine_ls_wR_factor_ref 0.1282
_reflns_number_gt 3527
_reflns_number_total 3834
_reflns_threshold_expression I>2sigma(I)
_cod_data_source_file ic302779q_si_005.cif
_cod_data_source_block shelxl
_cod_depositor_comments
;
The following automatic conversions were performed:

'_exptl_absorpt_correction_type' value 'multi-scan ' changed to
'multi-scan' according to the built-in table from CIF Core dictionary
named 'cif_core.dic' version 2.4.1 from 2010-06-29.

Automatic conversion script
Id: cif_fix_values 2281 2013-09-26 08:29:07Z andrius 
;
_cod_original_sg_symbol_Hall 'P 2c -2n '
_cod_original_sg_symbol_H-M ' P n a 21 '
_cod_database_code 4334063

loop_
_symmetry_equiv_pos_as_xyz
'x, y, z'
'-x, -y, z+1/2'
'-x+1/2, y+1/2, z+1/2'
'x+1/2, -y+1/2, z'

loop_
_atom_site_label
_atom_site_type_symbol
_atom_site_fract_x
_atom_site_fract_y
_atom_site_fract_z
_atom_site_U_iso_or_equiv
_atom_site_adp_type
_atom_site_occupancy
_atom_site_symmetry_multiplicity
_atom_site_calc_flag
_atom_site_refinement_flags
C1 C 0.4899(10) 0.5070(13) 0.6592(8) 0.022(2) Uani 1 1 d .
C2 C 0.5690(10) 0.4325(12) 0.6154(8) 0.030(3) Uani 1 1 d .
H2 H 0.5702 0.3367 0.6222 0.036 Uiso 1 1 calc R
C3 C 0.6472(13) 0.4911(18) 0.5615(11) 0.043(4) Uani 1 1 d .
H3 H 0.6984 0.4356 0.5313 0.052 Uiso 1 1 calc R
C4 C 0.6494(11) 0.6341(15) 0.5522(9) 0.041(3) Uani 1 1 d .
H4 H 0.7032 0.6755 0.5166 0.050 Uiso 1 1 calc R
C5 C 0.5720(9) 0.7136(11) 0.5958(7) 0.034(2) Uani 1 1 d .
H5 H 0.5727 0.8097 0.5904 0.040 Uiso 1 1 calc R
C6 C 0.4930(9) 0.6496(10) 0.6479(6) 0.025(2) Uani 1 1 d .
C7 C 0.4077(9) 0.7222(10) 0.6966(6) 0.025(2) Uani 1 1 d .
C8 C 0.2874(9) 0.8781(10) 0.7532(9) 0.029(3) Uani 1 1 d .
H8A H 0.2215 0.9112 0.7209 0.035 Uiso 1 1 calc R
H8B H 0.3040 0.9439 0.7975 0.035 Uiso 1 1 calc R
C9 C 0.2644(9) 0.7363(11) 0.7880(7) 0.034(2) Uani 1 1 d .
H9A H 0.2825 0.7323 0.8471 0.041 Uiso 1 1 calc R
H9B H 0.1837 0.7096 0.7798 0.041 Uiso 1 1 calc R
C10 C 0.3173(13) 0.2802(11) 0.6578(8) 0.0414(18) Uani 1 1 d D
H10 H 0.3483 0.2596 0.6055 0.050 Uiso 1 1 calc R
C11 C 0.3645(10) 0.2181(12) 0.7271(9) 0.0414(18) Uani 1 1 d D
H11 H 0.4256 0.1556 0.7209 0.050 Uiso 1 1 calc R
C12 C 0.3222(13) 0.2474(13) 0.8059(9) 0.0414(18) Uani 1 1 d .
H12 H 0.3574 0.2116 0.8537 0.050 Uiso 1 1 calc R
C13 C 0.2221(13) 0.3352(14) 0.8109(11) 0.0472(16) Uani 1 1 d .
H13 H 0.1847 0.3487 0.8618 0.057 Uiso 1 1 calc R
C14 C 0.1818(9) 0.3993(11) 0.7405(13) 0.0472(16) Uani 1 1 d D
H14 H 0.1221 0.4642 0.7447 0.057 Uiso 1 1 calc R
C15 C 0.2286(12) 0.3688(15) 0.6628(10) 0.0472(16) Uani 1 1 d D
H15 H 0.1985 0.4097 0.6148 0.057 Uiso 1 1 calc R
C16 C 0.5478(10) 0.4921(13) 0.8845(7) 0.033(2) Uani 1 1 d .
C17 C 0.6280(13) 0.513(3) 0.9482(13) 0.055(5) Uani 1 1 d .
H17A H 0.6956 0.4565 0.9383 0.082 Uiso 1 1 calc R
H17B H 0.5935 0.4873 1.0006 0.082 Uiso 1 1 calc R
H17C H 0.6503 0.6086 0.9497 0.082 Uiso 1 1 calc R
F1 F 0.5717(10) 0.1898(9) 0.4665(6) 0.071(3) Uani 1 1 d .
F2 F 0.4942(8) 0.0612(7) 0.5656(5) 0.048(2) Uani 1 1 d .
F3 F 0.4203(9) -0.0782(10) 0.4721(7) 0.071(3) Uani 1 1 d .
F4 F 0.4965(9) 0.0492(11) 0.3706(5) 0.068(3) Uani 1 1 d .
F5 F 0.3836(9) 0.1469(14) 0.4650(7) 0.081(4) Uani 1 1 d .
F6 F 0.6075(8) -0.0347(11) 0.4711(7) 0.062(3) Uani 1 1 d .
N1 N 0.3428(6) 0.6473(7) 0.7398(12) 0.0232(14) Uani 1 1 d .
N2 N 0.3875(9) 0.8569(10) 0.7012(7) 0.033(2) Uani 1 1 d .
N3 N 0.4843(11) 0.4769(11) 0.8297(8) 0.031(2) Uani 1 1 d .
Os1 Os 0.36617(2) 0.43845(3) 0.74031(8) 0.02097(15) Uani 1 1 d .
P1 P 0.4953(3) 0.0575(3) 0.4677(2) 0.0326(6) Uani 1 1 d .
H2N H 0.402(11) 0.912(13) 0.657(8) 0.02(3) Uiso 1 1 d .

loop_
_atom_site_aniso_label
_atom_site_aniso_U_11
_atom_site_aniso_U_22
_atom_site_aniso_U_33
_atom_site_aniso_U_23
_atom_site_aniso_U_13
_atom_site_aniso_U_12
C1 0.015(5) 0.026(5) 0.024(6) 0.006(5) 0.000(4) 0.000(4)
C2 0.027(5) 0.034(7) 0.030(6) -0.002(5) 0.004(5) 0.000(4)
C3 0.038(7) 0.041(8) 0.050(10) 0.003(8) 0.011(6) 0.012(6)
C4 0.034(6) 0.047(8) 0.043(8) 0.005(6) 0.008(5) -0.001(5)
C5 0.031(5) 0.029(6) 0.041(6) 0.007(5) 0.008(4) -0.002(4)
C6 0.028(5) 0.024(5) 0.024(5) 0.007(4) 0.002(4) -0.002(4)
C7 0.029(5) 0.021(4) 0.025(5) 0.005(4) -0.003(4) -0.001(4)
C8 0.030(4) 0.025(4) 0.032(9) -0.002(5) 0.000(5) 0.002(3)
C9 0.032(5) 0.026(5) 0.044(7) -0.002(5) 0.005(5) 0.003(4)
C10 0.054(4) 0.021(3) 0.049(5) 0.000(3) 0.004(4) -0.007(3)
C11 0.054(4) 0.021(3) 0.049(5) 0.000(3) 0.004(4) -0.007(3)
C12 0.054(4) 0.021(3) 0.049(5) 0.000(3) 0.004(4) -0.007(3)
C13 0.037(3) 0.040(4) 0.064(4) -0.009(5) 0.007(5) -0.013(3)
C14 0.037(3) 0.040(4) 0.064(4) -0.009(5) 0.007(5) -0.013(3)
C15 0.037(3) 0.040(4) 0.064(4) -0.009(5) 0.007(5) -0.013(3)
C16 0.032(6) 0.034(6) 0.031(6) -0.003(5) 0.003(5) 0.002(5)
C17 0.034(8) 0.076(13) 0.056(12) -0.020(11) -0.014(6) 0.003(7)
F1 0.100(8) 0.044(4) 0.069(6) 0.005(4) 0.012(6) -0.029(5)
F2 0.058(5) 0.052(5) 0.034(4) -0.003(3) -0.001(4) 0.004(3)
F3 0.060(6) 0.084(7) 0.069(6) -0.003(5) -0.010(5) -0.040(5)
F4 0.065(6) 0.113(9) 0.026(4) 0.000(4) 0.003(4) -0.003(5)
F5 0.060(6) 0.111(10) 0.073(7) 0.038(7) 0.018(5) 0.040(6)
F6 0.043(4) 0.067(6) 0.075(7) 0.003(5) 0.014(5) 0.016(4)
N1 0.025(3) 0.025(3) 0.020(3) 0.008(8) 0.001(8) 0.009(3)
N2 0.039(5) 0.024(4) 0.037(5) -0.001(4) -0.001(4) 0.000(4)
N3 0.031(6) 0.027(5) 0.033(6) 0.000(5) 0.006(5) -0.001(4)
Os1 0.02124(19) 0.0181(2) 0.0235(2) -0.0011(4) -0.0003(3) 0.00020(9)
P1 0.0264(13) 0.0429(17) 0.0284(14) -0.0001(12) 0.0016(11) -0.0011(11)

loop_
_atom_type_symbol
_atom_type_description
_atom_type_scat_dispersion_real
_atom_type_scat_dispersion_imag
_atom_type_scat_source
C C 0.0033 0.0016 'International Tables Vol C Tables 4.2.6.8 and 6.1.1.4'
H H 0.0000 0.0000 'International Tables Vol C Tables 4.2.6.8 and 6.1.1.4'
F F 0.0171 0.0103 'International Tables Vol C Tables 4.2.6.8 and 6.1.1.4'
N N 0.0061 0.0033 'International Tables Vol C Tables 4.2.6.8 and 6.1.1.4'
Os Os -1.2165 7.6030 'International Tables Vol C Tables 4.2.6.8 and 6.1.1.4'
P P 0.1023 0.0942 'International Tables Vol C Tables 4.2.6.8 and 6.1.1.4'

loop_
_geom_angle_atom_site_label_1
_geom_angle_atom_site_label_2
_geom_angle_atom_site_label_3
_geom_angle
C2 C1 C6 116.2(10)
C2 C1 Os1 128.8(9)
C6 C1 Os1 115.0(8)
C1 C2 C3 123.2(13)
C1 C2 H2 118.4
C3 C2 H2 118.4
C2 C3 C4 119.4(13)
C2 C3 H3 120.3
C4 C3 H3 120.3
C5 C4 C3 119.5(11)
C5 C4 H4 120.3
C3 C4 H4 120.3
C4 C5 C6 119.1(11)
C4 C5 H5 120.5
C6 C5 H5 120.5
C5 C6 C1 122.6(10)
C5 C6 C7 124.0(9)
C1 C6 C7 113.4(9)
N1 C7 N2 115.7(11)
N1 C7 C6 115.2(9)
N2 C7 C6 129.1(10)
N2 C8 C9 103.1(8)
N2 C8 H8A 111.1
C9 C8 H8A 111.1
N2 C8 H8B 111.1
C9 C8 H8B 111.1
H8A C8 H8B 109.1
N1 C9 C8 103.4(9)
N1 C9 H9A 111.1
C8 C9 H9A 111.1
N1 C9 H9B 111.1
C8 C9 H9B 111.1
H9A C9 H9B 109.1
C15 C10 C11 122.3(13)
C15 C10 Os1 72.5(8)
C11 C10 Os1 72.7(7)
C15 C10 H10 118.9
C11 C10 H10 118.9
Os1 C10 H10 128.3
C10 C11 C12 120.7(11)
C10 C11 Os1 69.5(7)
C12 C11 Os1 73.1(7)
C10 C11 H11 119.6
C12 C11 H11 119.6
Os1 C11 H11 130.4
C11 C12 C13 117.0(14)
C11 C12 Os1 69.6(7)
C13 C12 Os1 73.2(8)
C11 C12 H12 121.5
C13 C12 H12 121.5
Os1 C12 H12 127.6
C14 C13 C12 119.7(14)
C14 C13 Os1 68.4(7)
C12 C13 Os1 69.0(8)
C14 C13 H13 120.2
C12 C13 H13 120.2
Os1 C13 H13 136.2
C13 C14 C15 120.9(11)
C13 C14 Os1 75.3(8)
C15 C14 Os1 69.8(7)
C13 C14 H14 119.6
C15 C14 H14 119.6
Os1 C14 H14 127.3
C10 C15 C14 119.1(14)
C10 C15 Os1 70.7(9)
C14 C15 Os1 72.3(8)
C10 C15 H15 120.5
C14 C15 H15 120.5
Os1 C15 H15 128.8
N3 C16 C17 177.5(15)
C16 C17 H17A 109.5
C16 C17 H17B 109.5
H17A C17 H17B 109.5
C16 C17 H17C 109.5
H17A C17 H17C 109.5
H17B C17 H17C 109.5
C7 N1 C9 108.7(8)
C7 N1 Os1 119.8(9)
C9 N1 Os1 131.3(9)
C7 N2 C8 108.3(9)
C7 N2 H2N 120(8)
C8 N2 H2N 122(8)
C16 N3 Os1 175.0(11)
N3 Os1 N1 84.8(5)
N3 Os1 C1 85.6(4)
N1 Os1 C1 76.6(5)
N3 Os1 C10 139.9(5)
N1 Os1 C10 133.2(6)
C1 Os1 C10 91.2(5)
N3 Os1 C15 168.7(5)
N1 Os1 C15 102.3(6)
C1 Os1 C15 104.4(6)
C10 Os1 C15 36.8(5)
N3 Os1 C11 105.1(5)
N1 Os1 C11 170.0(5)
C1 Os1 C11 105.4(5)
C10 Os1 C11 37.8(4)
C15 Os1 C11 67.6(5)
N3 Os1 C14 134.2(7)
N1 Os1 C14 92.5(3)
C1 Os1 C14 138.2(7)
C10 Os1 C14 67.0(6)
C15 Os1 C14 37.9(5)
C11 Os1 C14 79.4(4)
N3 Os1 C12 88.2(5)
N1 Os1 C12 144.0(6)
C1 Os1 C12 138.0(5)
C10 Os1 C12 68.0(5)
C15 Os1 C12 80.9(6)
C11 Os1 C12 37.3(5)
C14 Os1 C12 67.9(6)
N3 Os1 C13 102.8(5)
N1 Os1 C13 110.2(5)
C1 Os1 C13 169.4(5)
C10 Os1 C13 78.2(5)
C15 Os1 C13 66.7(5)
C11 Os1 C13 66.4(5)
C14 Os1 C13 36.2(6)
C12 Os1 C13 37.7(5)
F5 P1 F1 90.5(7)
F5 P1 F4 90.5(6)
F1 P1 F4 91.4(5)
F5 P1 F6 179.2(6)
F1 P1 F6 90.1(6)
F4 P1 F6 89.9(6)
F5 P1 F2 90.5(5)
F1 P1 F2 89.9(5)
F4 P1 F2 178.4(5)
F6 P1 F2 89.2(5)
F5 P1 F3 90.7(7)
F1 P1 F3 177.8(6)
F4 P1 F3 90.4(6)
F6 P1 F3 88.6(6)
F2 P1 F3 88.3(5)

loop_
_geom_bond_atom_site_label_1
_geom_bond_atom_site_label_2
_geom_bond_distance
C1 C2 1.381(17)
C1 C6 1.417(16)
C1 Os1 2.076(12)
C2 C3 1.39(2)
C2 H2 0.9500
C3 C4 1.42(3)
C3 H3 0.9500
C4 C5 1.393(18)
C4 H4 0.9500
C5 C6 1.408(14)
C5 H5 0.9500
C6 C7 1.463(15)
C7 N1 1.273(17)
C7 N2 1.349(14)
C8 N2 1.463(16)
C8 C9 1.532(15)
C8 H8A 0.9900
C8 H8B 0.9900
C9 N1 1.493(17)
C9 H9A 0.9900
C9 H9B 0.9900
C10 C15 1.36(2)
C10 C11 1.400(14)
C10 Os1 2.139(13)
C10 H10 0.9500
C11 C12 1.41(2)
C11 Os1 2.180(11)
C11 H11 0.9500
C12 C13 1.46(2)
C12 Os1 2.225(13)
C12 H12 0.9500
C13 C14 1.39(2)
C13 Os1 2.282(15)
C13 H13 0.9500
C14 C15 1.415(16)
C14 Os1 2.193(10)
C14 H14 0.9500
C15 Os1 2.161(15)
C15 H15 0.9500
C16 N3 1.174(17)
C16 C17 1.42(2)
C17 H17A 0.9800
C17 H17B 0.9800
C17 H17C 0.9800
F1 P1 1.581(9)
F2 P1 1.600(9)
F3 P1 1.600(9)
F4 P1 1.589(9)
F5 P1 1.578(10)
F6 P1 1.598(9)
N1 Os1 2.075(7)
N2 H2N 0.92(14)
N3 Os1 2.047(13)

loop_
_geom_hbond_atom_site_label_D
_geom_hbond_atom_site_label_H
_geom_hbond_atom_site_label_A
_geom_hbond_distance_DH
_geom_hbond_distance_HA
_geom_hbond_distance_DA
_geom_hbond_angle_DHA
_geom_hbond_site_symmetry_A
N2 H2N F2 0.92(14) 2.35(14) 3.242(14) 162(11) 1_565

loop_
_geom_torsion_atom_site_label_1
_geom_torsion_atom_site_label_2
_geom_torsion_atom_site_label_3
_geom_torsion_atom_site_label_4
_geom_torsion
C6 C1 C2 C3 -1.1(19)
Os1 C1 C2 C3 179.0(12)
C1 C2 C3 C4 2(2)
C2 C3 C4 C5 -1(2)
C3 C4 C5 C6 -0.2(19)
C4 C5 C6 C1 1.2(17)
C4 C5 C6 C7 -179.9(11)
C2 C1 C6 C5 -0.5(16)
Os1 C1 C6 C5 179.4(9)
C2 C1 C6 C7 -179.6(11)
Os1 C1 C6 C7 0.3(12)
C5 C6 C7 N1 179.5(12)
C1 C6 C7 N1 -1.4(15)
C5 C6 C7 N2 0.4(18)
C1 C6 C7 N2 179.4(11)
N2 C8 C9 N1 -9.4(12)
C15 C10 C11 C12 -1.0(18)
Os1 C10 C11 C12 54.3(10)
C15 C10 C11 Os1 -55.3(11)
C10 C11 C12 C13 5.0(16)
Os1 C11 C12 C13 57.7(10)
C10 C11 C12 Os1 -52.6(10)
C11 C12 C13 C14 -8.0(17)
Os1 C12 C13 C14 47.8(10)
C11 C12 C13 Os1 -55.8(10)
C12 C13 C14 C15 7.0(16)
Os1 C13 C14 C15 55.1(9)
C12 C13 C14 Os1 -48.1(11)
C11 C10 C15 C14 -0.3(19)
Os1 C10 C15 C14 -55.7(10)
C11 C10 C15 Os1 55.4(11)
C13 C14 C15 C10 -2.8(17)
Os1 C14 C15 C10 54.9(11)
C13 C14 C15 Os1 -57.7(10)
N2 C7 N1 C9 -3.1(17)
C6 C7 N1 C9 177.7(10)
N2 C7 N1 Os1 -178.8(9)
C6 C7 N1 Os1 1.9(17)
C8 C9 N1 C7 7.9(14)
C8 C9 N1 Os1 -177.0(12)
N1 C7 N2 C8 -3.6(16)
C6 C7 N2 C8 175.5(11)
C9 C8 N2 C7 8.2(12)
C7 N1 Os1 N3 85.4(12)
C9 N1 Os1 N3 -89.3(14)
C7 N1 Os1 C1 -1.3(12)
C9 N1 Os1 C1 -176.0(15)
C7 N1 Os1 C10 -80.2(12)
C9 N1 Os1 C10 105.2(16)
C7 N1 Os1 C15 -103.5(12)
C9 N1 Os1 C15 81.9(14)
C7 N1 Os1 C11 -104(3)
C9 N1 Os1 C11 81(4)
C7 N1 Os1 C14 -140.5(13)
C9 N1 Os1 C14 44.8(14)
C7 N1 Os1 C12 165.1(11)
C9 N1 Os1 C12 -9.6(19)
C7 N1 Os1 C13 -172.9(12)
C9 N1 Os1 C13 12.4(15)
C2 C1 Os1 N3 94.6(13)
C6 C1 Os1 N3 -85.2(8)
C2 C1 Os1 N1 -179.7(13)
C6 C1 Os1 N1 0.4(9)
C2 C1 Os1 C10 -45.4(12)
C6 C1 Os1 C10 134.8(9)
C2 C1 Os1 C15 -80.2(13)
C6 C1 Os1 C15 100.0(9)
C2 C1 Os1 C11 -9.9(13)
C6 C1 Os1 C11 170.3(8)
C2 C1 Os1 C14 -101.1(12)
C6 C1 Os1 C14 79.0(11)
C2 C1 Os1 C12 12.2(16)
C6 C1 Os1 C12 -167.7(8)
C2 C1 Os1 C13 -48(3)
C6 C1 Os1 C13 132(3)
C15 C10 Os1 N3 162.6(9)
C11 C10 Os1 N3 29.4(12)
C15 C10 Os1 N1 -40.2(11)
C11 C10 Os1 N1 -173.4(7)
C15 C10 Os1 C1 -112.8(9)
C11 C10 Os1 C1 114.0(8)
C11 C10 Os1 C15 -133.2(12)
C15 C10 Os1 C11 133.2(12)
C15 C10 Os1 C14 30.4(8)
C11 C10 Os1 C14 -102.8(9)
C15 C10 Os1 C12 104.7(10)
C11 C10 Os1 C12 -28.5(7)
C15 C10 Os1 C13 66.6(8)
C11 C10 Os1 C13 -66.6(8)
C10 C15 Os1 N3 -80(3)
C14 C15 Os1 N3 50(3)
C10 C15 Os1 N1 151.2(9)
C14 C15 Os1 N1 -78.0(9)
C10 C15 Os1 C1 72.1(9)
C14 C15 Os1 C1 -157.1(8)
C14 C15 Os1 C10 130.7(12)
C10 C15 Os1 C11 -28.9(7)
C14 C15 Os1 C11 101.8(9)
C10 C15 Os1 C14 -130.7(12)
C10 C15 Os1 C12 -65.3(9)
C14 C15 Os1 C12 65.5(9)
C10 C15 Os1 C13 -101.9(9)
C14 C15 Os1 C13 28.9(7)
C10 C11 Os1 N3 -160.9(8)
C12 C11 Os1 N3 65.9(9)
C10 C11 Os1 N1 29(4)
C12 C11 Os1 N1 -104(3)
C10 C11 Os1 C1 -71.3(9)
C12 C11 Os1 C1 155.5(8)
C12 C11 Os1 C10 -133.2(10)
C10 C11 Os1 C15 28.2(8)
C12 C11 Os1 C15 -105.0(9)
C10 C11 Os1 C14 65.9(9)
C12 C11 Os1 C14 -67.2(9)
C10 C11 Os1 C12 133.2(10)
C10 C11 Os1 C13 101.5(9)
C12 C11 Os1 C13 -31.7(9)
C13 C14 Os1 N3 -36.5(10)
C15 C14 Os1 N3 -167.9(8)
C13 C14 Os1 N1 -121.7(9)
C15 C14 Os1 N1 106.9(10)
C13 C14 Os1 C1 165.7(8)
C15 C14 Os1 C1 34.3(11)
C13 C14 Os1 C10 101.8(8)
C15 C14 Os1 C10 -29.6(8)
C13 C14 Os1 C15 131.4(11)
C13 C14 Os1 C11 64.4(8)
C15 C14 Os1 C11 -67.0(9)
C13 C14 Os1 C12 27.2(8)
C15 C14 Os1 C12 -104.1(9)
C15 C14 Os1 C13 -131.4(11)
C11 C12 Os1 N3 -118.1(8)
C13 C12 Os1 N3 113.7(9)
C11 C12 Os1 N1 163.3(8)
C13 C12 Os1 N1 35.1(13)
C11 C12 Os1 C1 -36.7(12)
C13 C12 Os1 C1 -164.9(9)
C11 C12 Os1 C10 28.8(7)
C13 C12 Os1 C10 -99.3(10)
C11 C12 Os1 C15 64.8(8)
C13 C12 Os1 C15 -63.4(8)
C13 C12 Os1 C11 -128.1(13)
C11 C12 Os1 C14 101.9(9)
C13 C12 Os1 C14 -26.2(8)
C11 C12 Os1 C13 128.1(13)
C14 C13 Os1 N3 154.1(8)
C12 C13 Os1 N3 -69.8(9)
C14 C13 Os1 N1 65.0(9)
C12 C13 Os1 N1 -158.9(9)
C14 C13 Os1 C1 -64(3)
C12 C13 Os1 C1 72(3)
C14 C13 Os1 C10 -67.0(8)
C12 C13 Os1 C10 69.2(9)
C14 C13 Os1 C15 -30.2(7)
C12 C13 Os1 C15 106.0(9)
C14 C13 Os1 C11 -104.8(9)
C12 C13 Os1 C11 31.3(8)
C12 C13 Os1 C14 136.2(12)
C14 C13 Os1 C12 -136.2(12)
